data_2202908
loop_
_publ_author_name
'Richards-Johnson, Roxan U.'
'Kahwa, Ishenkumba A.'
'Lough, Alan J.'

_publ_section_title
;Aqua[<i>N,N</i>',<i>N</i>'',<i>N</i>'''-tetrakis(2-hydroxyethyl)-1,4,7,10-tetrazacyclododecane-\k^4^<i>N</i>]neodymium(III)
 tris(perchlorate) 1.25-hydrate
;
_journal_issue 11
_journal_name_full 'Acta Crystallographica Section E'
_journal_page_first m1022
_journal_page_last m1024
_journal_paper_doi 10.1107/S1600536803023018
_journal_volume 59
_journal_year 2003
_chemical_formula_iupac '[Nd (C16 H36 N4 O4) (H2 O)] (Cl O4)3, 1.25H2 O'
_chemical_formula_moiety 'C16 H38 N4 Nd O5 3+, 3Cl O4 1-, 1.25H2 O'
_chemical_formula_sum 'C16 H40.5 Cl3 N4 Nd O18.25'
_chemical_formula_weight 831.61
_chemical_name_systematic
;
Aqua[N,N',N'',N'''-tetrakis(2-hydroxyethyl)-1,4,7,10-
tetrazacyclododecane-\k^4^N]neodymium(III) tris(perchlorate) 1.25-hydrate
;
_space_group_IT_number 14
_symmetry_cell_setting monoclinic
_symmetry_space_group_name_Hall '-P 2ybc'
_symmetry_space_group_name_H-M 'P 1 21/c 1'
_atom_sites_solution_hydrogens geom
_atom_sites_solution_primary direct
_atom_sites_solution_secondary difmap
_cell_angle_alpha 90.00
_cell_angle_beta 109.9690(10)
_cell_angle_gamma 90.00
_cell_formula_units_Z 8
_cell_length_a 17.3365(2)
_cell_length_b 20.7247(2)
_cell_length_c 17.8135(2)
_cell_measurement_reflns_used 13799
_cell_measurement_temperature 150.0(10)
_cell_measurement_theta_max 27.5
_cell_measurement_theta_min 2.6
_cell_volume 6015.48(12)
_computing_cell_refinement 'DENZO-SMN (Otwinowski & Minor, 1997)'
_computing_data_collection 'COLLECT (Nonius, 1997-2002)'
_computing_data_reduction DENZO-SMN
_computing_molecular_graphics SHELXTL
_computing_publication_material SHELXTL
_computing_structure_refinement 'SHELXTL (Sheldrick, 2001)'
_computing_structure_solution 'SIR92 (Altomare et al., 1993)'
_diffrn_ambient_temperature 150.0(10)
_diffrn_detector_area_resol_mean 9
_diffrn_measured_fraction_theta_full 0.998
_diffrn_measured_fraction_theta_max 0.997
_diffrn_measurement_device_type 'Nonius KappaCCD'
_diffrn_measurement_method '\f scans, and \w scans with \k offsets'
_diffrn_radiation_monochromator graphite
_diffrn_radiation_source 'fine-focus sealed tube'
_diffrn_radiation_type MoK\a
_diffrn_radiation_wavelength 0.71073
_diffrn_reflns_av_R_equivalents 0.034
_diffrn_reflns_av_sigmaI/netI 0.035
_diffrn_reflns_limit_h_max 22
_diffrn_reflns_limit_h_min -22
_diffrn_reflns_limit_k_max 26
_diffrn_reflns_limit_k_min -26
_diffrn_reflns_limit_l_max 21
_diffrn_reflns_limit_l_min -23
_diffrn_reflns_number 60586
_diffrn_reflns_theta_full 27.48
_diffrn_reflns_theta_max 27.48
_diffrn_reflns_theta_min 2.57
_diffrn_standards_decay_% 0
_diffrn_standards_number 0
_exptl_absorpt_coefficient_mu 2.077
_exptl_absorpt_correction_T_max 0.517
_exptl_absorpt_correction_T_min 0.485
_exptl_absorpt_correction_type multi-scan
_exptl_absorpt_process_details '(DENZO-SMN; Otwinowski & Minor, 1997)'
_exptl_crystal_colour purple
_exptl_crystal_density_diffrn 1.837
_exptl_crystal_density_method 'not measured'
_exptl_crystal_description block
_exptl_crystal_F_000 3372
_exptl_crystal_size_max 0.36
_exptl_crystal_size_mid 0.32
_exptl_crystal_size_min 0.32
_refine_diff_density_max 2.072
_refine_diff_density_min -1.022
_refine_ls_extinction_method none
_refine_ls_goodness_of_fit_ref 1.053
_refine_ls_hydrogen_treatment mixed
_refine_ls_matrix_type full
_refine_ls_number_parameters 798
_refine_ls_number_reflns 13750
_refine_ls_number_restraints 11
_refine_ls_restrained_S_all 1.052
_refine_ls_R_factor_all 0.0441
_refine_ls_R_factor_gt 0.0328
_refine_ls_shift/su_max 0.001
_refine_ls_shift/su_mean 0.001
_refine_ls_structure_factor_coef Fsqd
_refine_ls_weighting_details 'calc w = 1/[\s^2^(Fo^2^)+(0.0246P)^2^+16.909P] where P = (Fo^2^+2Fc^2^)/3'
_refine_ls_weighting_scheme calc
_refine_ls_wR_factor_gt 0.0755
_refine_ls_wR_factor_ref 0.0817
_reflns_number_gt 11579
_reflns_number_total 13750
_reflns_threshold_expression I>2\s(I)
_cod_data_source_file su6052.cif
_cod_data_source_block I
_cod_depositor_comments
;
The following automatic conversions were performed:
'_symmetry_cell_setting' value 'Monoclinic' changed to 'monoclinic'
according to '/home/saulius/struct/CIF-dictionaries/cif_core.dic'
dictionary named 'cif_core.dic' version 2.4.1 from 2010-06-29.

Automatic conversion script
Id: cif_fix_enum 1527 2010-12-29 10:47:43Z saulius 

The following automatic conversions were performed:

'_symmetry_cell_setting' value 'Monoclinic' changed to 'monoclinic'
according to /home/saulius/struct/CIF-dictionaries/cif_core.dic
dictionary named 'cif_core.dic' version 2.4.1 from 2010-06-29.

Automatic conversion script
Id: cif_fix_values 1715 2011-07-08 13:25:40Z adriana 
;
_cod_original_cell_volume 6015.48(11)
_cod_original_sg_symbol_H-M 'P 21/c'
_cod_original_formula_sum 'C16 H40.50 Cl3 N4 Nd O18.25'
_cod_database_code 2202908
_cod_database_fobs_code 2202908

loop_
_symmetry_equiv_pos_as_xyz
'x, y, z'
'-x, y+1/2, -z+1/2'
'-x, -y, -z'
'x, -y-1/2, z-1/2'

loop_
_atom_site_label
_atom_site_fract_x
_atom_site_fract_y
_atom_site_fract_z
_atom_site_U_iso_or_equiv
_atom_site_adp_type
_atom_site_calc_flag
_atom_site_refinement_flags
_atom_site_occupancy
_atom_site_disorder_assembly
_atom_site_disorder_group
_atom_site_type_symbol
Nd1A 0.733533(10) 0.138413(8) 0.985022(9) 0.01511(5) Uani d . 1 . . Nd
O1A 0.78267(14) 0.24532(11) 1.03881(14) 0.0237(5) Uani d . 1 . . O
H1A 0.7459 0.2801 1.0179 0.028 Uiso calc R 1 . . H
O2A 0.79713(15) 0.16731(11) 0.88443(14) 0.0241(5) Uani d . 1 . . O
H2A 0.7831 0.2083 0.8596 0.029 Uiso calc R 1 . . H
O3A 0.63793(17) 0.09180(13) 0.85991(14) 0.0323(6) Uani d . 1 . . O
H3A 0.6341 0.1139 0.8121 0.039 Uiso calc R 1 . . H
O4A 0.61024(15) 0.17394(12) 1.01161(14) 0.0271(5) Uani d . 1 . . O
H4A 0.5666 0.1902 0.9672 0.033 Uiso calc R 1 . . H
O5A 0.65251(17) 0.22310(13) 0.88870(15) 0.0290(6) Uani d D 1 . . O
H5OA 0.650 0.2608 0.905 0.041(13) Uiso d D 1 . . H
H5OB 0.642 0.225 0.8390 0.057(16) Uiso d D 1 . . H
N1A 0.87582(17) 0.14321(13) 1.10938(16) 0.0212(6) Uani d . 1 . . N
N2A 0.84669(18) 0.05643(13) 0.96893(17) 0.0228(6) Uani d . 1 . . N
N3A 0.71897(18) 0.10153(13) 1.12493(17) 0.0223(6) Uani d . 1 . . N
N4A 0.68956(19) 0.01419(13) 0.98612(17) 0.0246(6) Uani d . 1 . . N
C1A 0.9308(2) 0.08905(18) 1.1074(2) 0.0284(8) Uani d . 1 . . C
H1AA 0.9135 0.0499 1.1292 0.034 Uiso calc R 1 . . H
H1AB 0.9875 0.0996 1.1419 0.034 Uiso calc R 1 . . H
C2A 0.9297(2) 0.07520(18) 1.0230(2) 0.0276(7) Uani d . 1 . . C
H2AA 0.9479 0.1141 1.0015 0.033 Uiso calc R 1 . . H
H2AB 0.9689 0.0400 1.0248 0.033 Uiso calc R 1 . . H
C3A 0.8298(2) -0.01152(17) 0.9863(2) 0.0294(8) Uani d . 1 . . C
H3AA 0.8500 -0.0183 1.0448 0.035 Uiso calc R 1 . . H
H3AB 0.8604 -0.0411 0.9630 0.035 Uiso calc R 1 . . H
C4A 0.7396(2) -0.02803(17) 0.9531(2) 0.0288(8) Uani d . 1 . . C
H4AA 0.7200 -0.0236 0.8943 0.035 Uiso calc R 1 . . H
H4AB 0.7319 -0.0736 0.9659 0.035 Uiso calc R 1 . . H
C5A 0.6977(3) -0.00850(17) 1.0677(2) 0.0302(8) Uani d . 1 . . C
H5AA 0.7558 -0.0195 1.0970 0.036 Uiso calc R 1 . . H
H5AB 0.6647 -0.0482 1.0634 0.036 Uiso calc R 1 . . H
C6A 0.6698(2) 0.04157(17) 1.1147(2) 0.0275(8) Uani d . 1 . . C
H6AA 0.6112 0.0517 1.0865 0.033 Uiso calc R 1 . . H
H6AB 0.6751 0.0238 1.1678 0.033 Uiso calc R 1 . . H
C7A 0.7995(2) 0.09037(17) 1.1884(2) 0.0255(7) Uani d . 1 . . C
H7AA 0.8204 0.0473 1.1808 0.031 Uiso calc R 1 . . H
H7AB 0.7922 0.0907 1.2411 0.031 Uiso calc R 1 . . H
C8A 0.8620(2) 0.14109(17) 1.18752(19) 0.0241(7) Uani d . 1 . . C
H8AA 0.8427 0.1839 1.1984 0.029 Uiso calc R 1 . . H
H8AB 0.9146 0.1317 1.2306 0.029 Uiso calc R 1 . . H
C9A 0.8601(2) 0.26210(17) 1.0980(2) 0.0250(7) Uani d . 1 . . C
H9AA 0.8533 0.2704 1.1501 0.030 Uiso calc R 1 . . H
H9AB 0.8828 0.3014 1.0816 0.030 Uiso calc R 1 . . H
C10A 0.9165(2) 0.20559(16) 1.1042(2) 0.0236(7) Uani d . 1 . . C
H10A 0.9342 0.2049 1.0569 0.028 Uiso calc R 1 . . H
H10B 0.9661 0.2108 1.1523 0.028 Uiso calc R 1 . . H
C11A 0.8530(2) 0.12872(17) 0.8596(2) 0.0256(7) Uani d . 1 . . C
H11A 0.9100 0.1441 0.8854 0.031 Uiso calc R 1 . . H
H11B 0.8390 0.1313 0.8009 0.031 Uiso calc R 1 . . H
C12A 0.8446(2) 0.06055(17) 0.8843(2) 0.0268(7) Uani d . 1 . . C
H12A 0.7921 0.0424 0.8485 0.032 Uiso calc R 1 . . H
H12B 0.8898 0.0342 0.8784 0.032 Uiso calc R 1 . . H
C13A 0.5876(2) 0.03544(17) 0.8508(2) 0.0290(8) Uani d . 1 . . C
H13A 0.6033 0.0026 0.8184 0.035 Uiso calc R 1 . . H
H13B 0.5290 0.0466 0.8240 0.035 Uiso calc R 1 . . H
C14A 0.6016(2) 0.00979(17) 0.9347(2) 0.0286(8) Uani d . 1 . . C
H14A 0.5679 0.0349 0.9594 0.034 Uiso calc R 1 . . H
H14B 0.5837 -0.0358 0.9313 0.034 Uiso calc R 1 . . H
C15A 0.5965(2) 0.17293(18) 1.0870(2) 0.0259(7) Uani d . 1 . . C
H15A 0.5544 0.1404 1.0859 0.031 Uiso calc R 1 . . H
H15B 0.5774 0.2157 1.0982 0.031 Uiso calc R 1 . . H
C16A 0.6770(2) 0.15609(17) 1.1502(2) 0.0254(7) Uani d . 1 . . C
H16A 0.7132 0.1944 1.1617 0.030 Uiso calc R 1 . . H
H16B 0.6672 0.1441 1.2000 0.030 Uiso calc R 1 . . H
Nd1B 0.245253(10) 0.352088(8) 0.993684(9) 0.01539(5) Uani d . 1 . . Nd
O1B 0.16418(17) 0.28775(11) 1.05465(16) 0.0299(6) Uani d . 1 . . O
H1B 0.1700 0.2422 1.0531 0.036 Uiso calc R 1 . . H
O2B 0.11598(15) 0.35878(11) 0.88130(14) 0.0261(5) Uani d . 1 . . O
H2B 0.0828 0.3211 0.8705 0.031 Uiso calc R 1 . . H
O3B 0.29512(15) 0.33842(12) 0.88202(14) 0.0257(5) Uani d . 1 . . O
H3B 0.2620 0.3129 0.8387 0.031 Uiso calc R 1 . . H
O4B 0.34703(15) 0.26793(12) 1.05788(14) 0.0259(5) Uani d . 1 . . O
H4B 0.3530 0.2346 1.0236 0.031 Uiso calc R 1 . . H
O5B 0.20647(16) 0.24145(12) 0.92671(15) 0.0265(5) Uani d D 1 . . O
H5OC 0.235 0.225 0.902 0.064(17) Uiso d D 1 . . H
H5OD 0.157 0.230 0.907 0.08(2) Uiso d D 1 . . H
N1B 0.17744(17) 0.41560(13) 1.08748(17) 0.0214(6) Uani d . 1 . . N
N2B 0.19126(17) 0.47049(13) 0.93883(16) 0.0206(6) Uani d . 1 . . N
N3B 0.35323(17) 0.37651(13) 1.14038(16) 0.0211(6) Uani d . 1 . . N
N4B 0.36586(17) 0.43128(13) 0.98945(16) 0.0219(6) Uani d . 1 . . N
C1B 0.1613(2) 0.48490(16) 1.0647(2) 0.0273(7) Uani d . 1 . . C
H1BA 0.2124 0.5099 1.0891 0.033 Uiso calc R 1 . . H
H1BB 0.1197 0.5018 1.0864 0.033 Uiso calc R 1 . . H
C2B 0.1311(2) 0.49469(17) 0.9753(2) 0.0266(7) Uani d . 1 . . C
H2BA 0.0783 0.4717 0.9511 0.032 Uiso calc R 1 . . H
H2BB 0.1212 0.5412 0.9633 0.032 Uiso calc R 1 . . H
C3B 0.2597(2) 0.51746(16) 0.9545(2) 0.0273(7) Uani d . 1 . . C
H3BA 0.2767 0.5318 1.0108 0.033 Uiso calc R 1 . . H
H3BB 0.2403 0.5558 0.9201 0.033 Uiso calc R 1 . . H
C4B 0.3333(2) 0.48874(16) 0.9386(2) 0.0274(7) Uani d . 1 . . C
H4BA 0.3171 0.4762 0.8816 0.033 Uiso calc R 1 . . H
H4BB 0.3771 0.5217 0.9492 0.033 Uiso calc R 1 . . H
C5B 0.4168(2) 0.45374(17) 1.0708(2) 0.0270(7) Uani d . 1 . . C
H5BA 0.3890 0.4907 1.0860 0.032 Uiso calc R 1 . . H
H5BB 0.4704 0.4691 1.0694 0.032 Uiso calc R 1 . . H
C6B 0.4316(2) 0.40161(18) 1.1337(2) 0.0271(7) Uani d . 1 . . C
H6BA 0.4619 0.3655 1.1202 0.033 Uiso calc R 1 . . H
H6BB 0.4662 0.4192 1.1860 0.033 Uiso calc R 1 . . H
C7B 0.3200(2) 0.42416(17) 1.1841(2) 0.0249(7) Uani d . 1 . . C
H7BA 0.3256 0.4681 1.1649 0.030 Uiso calc R 1 . . H
H7BB 0.3527 0.4222 1.2417 0.030 Uiso calc R 1 . . H
C8B 0.2304(2) 0.41170(18) 1.1728(2) 0.0258(7) Uani d . 1 . . C
H8BA 0.2250 0.3683 1.1938 0.031 Uiso calc R 1 . . H
H8BB 0.2116 0.4438 1.2040 0.031 Uiso calc R 1 . . H
C9B 0.1085(2) 0.31148(17) 1.0927(2) 0.0266(7) Uani d . 1 . . C
H9BA 0.1315 0.3043 1.1511 0.032 Uiso calc R 1 . . H
H9BB 0.0550 0.2889 1.0714 0.032 Uiso calc R 1 . . H
C10B 0.0977(2) 0.38228(17) 1.0747(2) 0.0260(7) Uani d . 1 . . C
H10C 0.0617 0.3883 1.0185 0.031 Uiso calc R 1 . . H
H10D 0.0703 0.4023 1.1094 0.031 Uiso calc R 1 . . H
C11B 0.0845(2) 0.41302(17) 0.8299(2) 0.0257(7) Uani d . 1 . . C
H11C 0.0343 0.4297 0.8377 0.031 Uiso calc R 1 . . H
H11D 0.0705 0.4000 0.7733 0.031 Uiso calc R 1 . . H
C12B 0.1501(2) 0.46420(16) 0.8508(2) 0.0256(7) Uani d . 1 . . C
H12C 0.1916 0.4532 0.8260 0.031 Uiso calc R 1 . . H
H12D 0.1253 0.5061 0.8286 0.031 Uiso calc R 1 . . H
C13B 0.3692(2) 0.36461(17) 0.8743(2) 0.0256(7) Uani d . 1 . . C
H13C 0.3558 0.3988 0.8330 0.031 Uiso calc R 1 . . H
H13D 0.4008 0.3303 0.8592 0.031 Uiso calc R 1 . . H
C14B 0.4177(2) 0.39215(17) 0.9548(2) 0.0252(7) Uani d . 1 . . C
H14C 0.4433 0.3564 0.9918 0.030 Uiso calc R 1 . . H
H14D 0.4623 0.4196 0.9495 0.030 Uiso calc R 1 . . H
C15B 0.3985(2) 0.26261(17) 1.1403(2) 0.0264(7) Uani d . 1 . . C
H15C 0.4567 0.2690 1.1459 0.032 Uiso calc R 1 . . H
H15D 0.3925 0.2194 1.1614 0.032 Uiso calc R 1 . . H
C16B 0.3708(2) 0.31455(17) 1.1853(2) 0.0257(7) Uani d . 1 . . C
H16C 0.3207 0.2998 1.1951 0.031 Uiso calc R 1 . . H
H16D 0.4141 0.3216 1.2378 0.031 Uiso calc R 1 . . H
Cl1 0.39872(5) 0.17148(4) 0.91115(5) 0.02512(17) Uani d . 1 . . Cl
O1S 0.45690(17) 0.22340(13) 0.9209(2) 0.0445(8) Uani d . 1 . . O
O2S 0.43108(18) 0.11359(13) 0.88922(17) 0.0369(6) Uani d . 1 . . O
O3S 0.38594(18) 0.16118(12) 0.98666(15) 0.0336(6) Uani d . 1 . . O
O4S 0.32233(16) 0.18856(15) 0.85131(16) 0.0369(6) Uani d . 1 . . O
Cl2 0.04732(6) 0.08836(5) 0.77834(6) 0.0367(2) Uani d . 1 . . Cl
O5S 0.1307(3) 0.1068(3) 0.8219(4) 0.114(2) Uani d . 1 . . O
O6S 0.0081(4) 0.1431(2) 0.7381(3) 0.0946(17) Uani d . 1 . . O
O7S 0.0525(3) 0.03718(17) 0.7277(2) 0.0675(11) Uani d . 1 . . O
O8S 0.0139(3) 0.06754(19) 0.8356(3) 0.0723(12) Uani d . 1 . . O
Cl3 0.18957(6) 0.35053(4) 0.67175(5) 0.02794(18) Uani d . 1 . . Cl
O9S 0.1099(3) 0.3528(3) 0.6174(4) 0.120(2) Uani d . 1 . . O
O10S 0.2368(3) 0.32891(19) 0.6272(4) 0.1032(19) Uani d . 1 . . O
O11S 0.1907(3) 0.30593(18) 0.73209(19) 0.0937(18) Uani d . 1 . . O
O12S 0.2159(3) 0.41240(15) 0.7031(2) 0.0757(14) Uani d . 1 . . O
Cl4 0.65261(5) 0.35010(4) 1.17459(5) 0.02583(17) Uani d . 1 . . Cl
O13S 0.6158(2) 0.3120(2) 1.22113(18) 0.0612(10) Uani d . 1 . . O
O14S 0.6683(2) 0.41331(15) 1.20881(18) 0.0536(9) Uani d . 1 . . O
O15S 0.72588(19) 0.32179(17) 1.17392(19) 0.0500(8) Uani d . 1 . . O
O16S 0.59495(17) 0.35403(14) 1.09397(15) 0.0353(6) Uani d . 1 . . O
Cl5 0.55025(6) 0.40029(4) 0.78407(5) 0.02911(19) Uani d . 1 . . Cl
O17S 0.5371(3) 0.33255(16) 0.7788(2) 0.0743(13) Uani d . 1 . . O
O18S 0.5417(2) 0.42678(19) 0.70815(18) 0.0590(10) Uani d . 1 . . O
O19S 0.49349(19) 0.43188(16) 0.81440(18) 0.0447(7) Uani d . 1 . . O
O20S 0.63356(17) 0.41265(14) 0.83778(17) 0.0371(6) Uani d . 1 . . O
Cl6 -0.12378(5) 0.32765(4) 0.90216(5) 0.02506(17) Uani d . 1 . . Cl
O21S -0.1643(2) 0.35535(14) 0.95243(19) 0.0459(8) Uani d . 1 . . O
O22S -0.08307(18) 0.37698(13) 0.87344(16) 0.0343(6) Uani d . 1 . . O
O23S -0.06514(18) 0.27963(14) 0.94615(17) 0.0398(7) Uani d . 1 . . O
O24S -0.18361(18) 0.29549(14) 0.83590(16) 0.0389(7) Uani d . 1 . . O
O1W 0.66405(17) 0.33397(13) 0.97337(16) 0.0302(6) Uani d D 1 . . O
H1WA 0.653 0.360 0.935 0.074(19) Uiso d D 1 . . H
H1WB 0.629 0.341 0.995 0.08(2) Uiso d D 1 . . H
O2W 0.0280(3) 0.2518(2) 0.8398(3) 0.0875(17) Uani d D 1 . . O
H2WA 0.0204 0.2187 0.8111 0.10(2) Uiso d D 1 . . H
H2WB -0.0034 0.2477 0.8664 0.10(2) Uiso d D 1 . . H
O3W 0.0874(6) 0.1674(2) 0.95339(11) 0.096(3) Uani d PD 0.50 . . O
H3WA 0.0941 0.1614 1.0019 0.144 Uiso d PD 0.50 . . H
H3WB 0.0662 0.1386 0.9194 0.144 Uiso d PD 0.50 . . H

loop_
_atom_site_aniso_label
_atom_site_aniso_U_11
_atom_site_aniso_U_22
_atom_site_aniso_U_33
_atom_site_aniso_U_12
_atom_site_aniso_U_13
_atom_site_aniso_U_23
Nd1A 0.01626(9) 0.01601(8) 0.01366(8) -0.00008(6) 0.00589(7) -0.00026(6)
O1A 0.0219(12) 0.0191(11) 0.0251(12) 0.0001(9) 0.0013(10) -0.0016(9)
O2A 0.0278(13) 0.0237(12) 0.0258(12) 0.0043(10) 0.0156(11) 0.0020(9)
O3A 0.0405(16) 0.0341(14) 0.0194(12) -0.0188(12) 0.0066(11) 0.0007(10)
O4A 0.0232(13) 0.0376(14) 0.0223(12) 0.0047(10) 0.0100(10) 0.0040(10)
O5A 0.0366(15) 0.0284(14) 0.0202(13) 0.0086(11) 0.0074(11) 0.0011(10)
N1A 0.0225(14) 0.0239(14) 0.0170(13) 0.0036(11) 0.0066(11) 0.0012(10)
N2A 0.0240(15) 0.0217(14) 0.0237(14) 0.0009(11) 0.0093(12) -0.0013(11)
N3A 0.0250(15) 0.0212(14) 0.0202(14) -0.0029(11) 0.0072(12) 0.0006(10)
N4A 0.0310(16) 0.0192(14) 0.0252(15) -0.0010(12) 0.0116(13) -0.0015(11)
C1A 0.0255(18) 0.0303(18) 0.0249(18) 0.0091(15) 0.0025(15) 0.0011(14)
C2A 0.0230(18) 0.0328(19) 0.0264(18) 0.0078(14) 0.0079(15) -0.0039(14)
C3A 0.035(2) 0.0207(17) 0.0330(19) 0.0072(14) 0.0123(17) 0.0006(14)
C4A 0.038(2) 0.0188(16) 0.0324(19) -0.0010(14) 0.0152(17) -0.0047(14)
C5A 0.045(2) 0.0208(17) 0.0259(18) -0.0050(15) 0.0131(17) 0.0029(13)
C6A 0.036(2) 0.0258(18) 0.0228(17) -0.0084(15) 0.0124(16) 0.0011(13)
C7A 0.0294(19) 0.0286(18) 0.0172(16) -0.0004(14) 0.0061(14) 0.0043(13)
C8A 0.0248(17) 0.0308(18) 0.0160(15) -0.0023(14) 0.0062(14) -0.0004(13)
C9A 0.0227(17) 0.0263(17) 0.0229(17) -0.0048(13) 0.0039(14) -0.0051(13)
C10A 0.0225(17) 0.0278(17) 0.0200(16) -0.0026(13) 0.0067(14) -0.0010(13)
C11A 0.0220(17) 0.0348(19) 0.0243(17) 0.0002(14) 0.0134(15) -0.0040(14)
C12A 0.0293(19) 0.0306(18) 0.0229(17) 0.0033(14) 0.0120(15) -0.0057(14)
C13A 0.031(2) 0.0281(18) 0.0263(18) -0.0116(15) 0.0078(16) -0.0072(14)
C14A 0.030(2) 0.0254(18) 0.0313(19) -0.0083(14) 0.0120(16) -0.0048(14)
C15A 0.0247(18) 0.0324(19) 0.0242(17) -0.0005(14) 0.0133(15) -0.0019(14)
C16A 0.0290(19) 0.0272(17) 0.0223(17) -0.0023(14) 0.0118(15) -0.0029(13)
Nd1B 0.01693(9) 0.01546(8) 0.01417(8) -0.00165(6) 0.00580(7) -0.00062(6)
O1B 0.0421(16) 0.0190(12) 0.0390(15) 0.0019(10) 0.0274(13) 0.0030(10)
O2B 0.0235(13) 0.0220(12) 0.0254(12) -0.0026(9) -0.0012(10) 0.0024(9)
O3B 0.0296(13) 0.0306(13) 0.0200(12) -0.0106(10) 0.0123(10) -0.0065(10)
O4B 0.0294(13) 0.0271(12) 0.0179(11) 0.0065(10) 0.0037(10) -0.0024(9)
O5B 0.0237(14) 0.0261(13) 0.0290(13) -0.0012(10) 0.0083(11) -0.0052(10)
N1B 0.0222(14) 0.0196(13) 0.0230(14) 0.0017(11) 0.0086(12) -0.0013(11)
N2B 0.0220(14) 0.0177(13) 0.0213(14) -0.0016(11) 0.0063(12) -0.0006(10)
N3B 0.0215(14) 0.0238(14) 0.0177(13) 0.0005(11) 0.0061(11) -0.0032(11)
N4B 0.0224(14) 0.0221(14) 0.0215(14) -0.0040(11) 0.0076(12) -0.0009(11)
C1B 0.035(2) 0.0213(17) 0.0268(18) 0.0055(14) 0.0117(16) -0.0011(13)
C2B 0.0293(19) 0.0227(17) 0.0291(18) 0.0045(14) 0.0116(16) 0.0023(13)
C3B 0.033(2) 0.0180(16) 0.0307(19) -0.0044(14) 0.0107(16) 0.0004(13)
C4B 0.0290(19) 0.0215(17) 0.0326(19) -0.0057(14) 0.0117(16) 0.0034(14)
C5B 0.0246(18) 0.0292(18) 0.0264(18) -0.0078(14) 0.0074(15) -0.0039(14)
C6B 0.0207(17) 0.037(2) 0.0232(17) -0.0057(14) 0.0067(14) -0.0044(14)
C7B 0.0275(18) 0.0290(18) 0.0183(16) 0.0007(14) 0.0079(14) -0.0053(13)
C8B 0.0297(19) 0.0289(18) 0.0201(16) 0.0019(14) 0.0103(15) -0.0017(13)
C9B 0.0262(18) 0.0305(19) 0.0267(18) -0.0015(14) 0.0137(15) 0.0014(14)
C10B 0.0234(18) 0.0294(18) 0.0259(17) 0.0006(14) 0.0094(15) -0.0005(14)
C11B 0.0257(18) 0.0257(17) 0.0217(17) -0.0003(14) 0.0028(14) 0.0048(13)
C12B 0.0305(19) 0.0224(17) 0.0222(17) -0.0017(14) 0.0067(15) 0.0047(13)
C13B 0.0280(18) 0.0291(18) 0.0248(17) -0.0057(14) 0.0155(15) -0.0013(13)
C14B 0.0232(17) 0.0299(18) 0.0242(17) -0.0018(14) 0.0105(15) 0.0006(13)
C15B 0.0266(18) 0.0298(18) 0.0201(16) 0.0053(14) 0.0045(14) 0.0033(13)
C16B 0.0297(19) 0.0294(18) 0.0170(16) 0.0021(14) 0.0066(14) 0.0017(13)
Cl1 0.0252(4) 0.0249(4) 0.0264(4) -0.0006(3) 0.0104(3) -0.0008(3)
O1S 0.0299(15) 0.0283(14) 0.067(2) -0.0054(12) 0.0067(14) 0.0145(14)
O2S 0.0413(16) 0.0331(15) 0.0440(16) 0.0077(12) 0.0246(14) -0.0057(12)
O3S 0.0505(17) 0.0265(13) 0.0287(14) 0.0020(12) 0.0198(13) -0.0029(10)
O4S 0.0254(14) 0.0541(18) 0.0285(14) 0.0043(12) 0.0056(12) -0.0034(12)
Cl2 0.0420(6) 0.0293(5) 0.0461(6) 0.0049(4) 0.0246(5) 0.0080(4)
O5S 0.063(3) 0.156(5) 0.121(4) -0.039(3) 0.028(3) -0.044(4)
O6S 0.165(5) 0.061(3) 0.057(2) 0.047(3) 0.036(3) 0.023(2)
O7S 0.103(3) 0.0398(19) 0.078(3) -0.0084(19) 0.056(3) -0.0144(17)
O8S 0.095(3) 0.068(2) 0.084(3) 0.023(2) 0.071(3) 0.029(2)
Cl3 0.0356(5) 0.0263(4) 0.0207(4) 0.0006(3) 0.0080(4) -0.0019(3)
O9S 0.047(3) 0.113(4) 0.158(5) -0.019(3) -0.020(3) 0.050(4)
O10S 0.131(4) 0.048(2) 0.190(6) -0.008(2) 0.131(4) -0.019(3)
O11S 0.184(5) 0.049(2) 0.0254(17) -0.057(3) 0.006(2) 0.0041(15)
O12S 0.169(5) 0.0253(16) 0.046(2) -0.015(2) 0.054(3) -0.0097(14)
Cl4 0.0272(4) 0.0310(4) 0.0183(4) 0.0036(3) 0.0065(3) 0.0012(3)
O13S 0.048(2) 0.100(3) 0.0308(16) -0.0232(19) 0.0069(15) 0.0244(17)
O14S 0.081(3) 0.0326(16) 0.0376(17) 0.0099(16) 0.0080(17) -0.0091(13)
O15S 0.0335(17) 0.067(2) 0.0444(18) 0.0169(15) 0.0060(14) -0.0127(15)
O16S 0.0292(14) 0.0558(18) 0.0192(12) 0.0064(12) 0.0061(11) 0.0043(11)
Cl5 0.0386(5) 0.0265(4) 0.0234(4) 0.0036(3) 0.0122(4) 0.0011(3)
O17S 0.077(3) 0.0265(17) 0.084(3) -0.0069(17) -0.017(2) -0.0080(17)
O18S 0.060(2) 0.094(3) 0.0316(16) 0.043(2) 0.0269(16) 0.0275(17)
O19S 0.0399(17) 0.063(2) 0.0419(17) -0.0076(15) 0.0280(14) -0.0115(15)
O20S 0.0331(15) 0.0359(15) 0.0390(16) -0.0007(12) 0.0081(13) 0.0066(12)
Cl6 0.0317(5) 0.0242(4) 0.0209(4) -0.0032(3) 0.0110(3) 0.0020(3)
O21S 0.070(2) 0.0355(16) 0.0490(18) 0.0018(14) 0.0423(18) -0.0018(13)
O22S 0.0424(16) 0.0337(14) 0.0305(14) -0.0121(12) 0.0175(13) 0.0030(11)
O23S 0.0345(16) 0.0430(16) 0.0367(16) 0.0047(13) 0.0056(13) 0.0134(13)
O24S 0.0422(17) 0.0364(15) 0.0296(14) -0.0122(13) 0.0010(13) 0.0048(11)
O1W 0.0382(16) 0.0269(13) 0.0273(14) 0.0076(11) 0.0137(12) 0.0034(11)
O2W 0.065(3) 0.064(3) 0.160(5) -0.043(2) 0.072(3) -0.075(3)
O3W 0.118(8) 0.086(7) 0.070(6) -0.021(6) 0.013(6) -0.004(5)

loop_
_atom_type_symbol
_atom_type_description
_atom_type_scat_dispersion_real
_atom_type_scat_dispersion_imag
_atom_type_scat_source
C C 0.0033 0.0016 'International Tables Vol C Tables 4.2.6.8 and 6.1.1.4'
H H 0.0000 0.0000 'International Tables Vol C Tables 4.2.6.8 and 6.1.1.4'
N N 0.0061 0.0033 'International Tables Vol C Tables 4.2.6.8 and 6.1.1.4'
O O 0.0106 0.0060 'International Tables Vol C Tables 4.2.6.8 and 6.1.1.4'
Cl Cl 0.1484 0.1585 'International Tables Vol C Tables 4.2.6.8 and 6.1.1.4'
Nd Nd -0.1943 3.0179 'International Tables Vol C Tables 4.2.6.8 and 6.1.1.4'

loop_
_geom_angle_atom_site_label_1
_geom_angle_atom_site_label_2
_geom_angle_atom_site_label_3
_geom_angle
O1A Nd1A O4A 82.10(8)
O1A Nd1A O3A 137.92(8)
O4A Nd1A O3A 86.07(9)
O1A Nd1A O2A 83.28(8)
O4A Nd1A O2A 134.36(8)
O3A Nd1A O2A 76.68(8)
O1A Nd1A O5A 71.02(8)
O4A Nd1A O5A 66.61(8)
O3A Nd1A O5A 67.21(9)
O2A Nd1A O5A 67.75(8)
O1A Nd1A N2A 116.45(8)
O4A Nd1A N2A 157.96(8)
O3A Nd1A N2A 86.89(9)
O2A Nd1A N2A 63.48(8)
O5A Nd1A N2A 128.75(8)
O1A Nd1A N4A 157.79(8)
O4A Nd1A N4A 91.04(9)
O3A Nd1A N4A 61.84(9)
O2A Nd1A N4A 115.75(8)
O5A Nd1A N4A 125.36(9)
N2A Nd1A N4A 67.27(9)
O1A Nd1A N1A 63.04(8)
O4A Nd1A N1A 116.29(8)
O3A Nd1A N1A 153.86(9)
O2A Nd1A N1A 94.42(8)
O5A Nd1A N1A 132.41(9)
N2A Nd1A N1A 67.30(8)
N4A Nd1A N1A 102.22(9)
O1A Nd1A N3A 91.42(8)
O4A Nd1A N3A 62.92(8)
O3A Nd1A N3A 118.41(8)
O2A Nd1A N3A 160.28(8)
O5A Nd1A N3A 128.29(9)
N2A Nd1A N3A 102.80(9)
N4A Nd1A N3A 66.78(8)
N1A Nd1A N3A 66.40(8)
C9A O1A Nd1A 128.22(19)
C9A O1A H1A 115.9
Nd1A O1A H1A 115.9
C11A O2A Nd1A 127.0(2)
C11A O2A H2A 116.5
Nd1A O2A H2A 116.5
C13A O3A Nd1A 127.9(2)
C13A O3A H3A 116.0
Nd1A O3A H3A 116.0
C15A O4A Nd1A 127.4(2)
C15A O4A H4A 116.3
Nd1A O4A H4A 116.3
Nd1A O5A H5OA 120
Nd1A O5A H5OB 129
H5OA O5A H5OB 107
C1A N1A C10A 109.5(3)
C1A N1A C8A 108.1(3)
C10A N1A C8A 108.3(3)
C1A N1A Nd1A 111.6(2)
C10A N1A Nd1A 107.51(19)
C8A N1A Nd1A 111.8(2)
C2A N2A C3A 109.2(3)
C2A N2A C12A 108.8(3)
C3A N2A C12A 108.9(3)
C2A N2A Nd1A 110.30(19)
C3A N2A Nd1A 111.9(2)
C12A N2A Nd1A 107.7(2)
C6A N3A C7A 108.4(3)
C6A N3A C16A 110.6(3)
C7A N3A C16A 108.5(3)
C6A N3A Nd1A 110.78(19)
C7A N3A Nd1A 112.8(2)
C16A N3A Nd1A 105.80(19)
C4A N4A C5A 109.1(3)
C4A N4A C14A 109.5(3)
C5A N4A C14A 108.5(3)
C4A N4A Nd1A 110.8(2)
C5A N4A Nd1A 112.2(2)
C14A N4A Nd1A 106.7(2)
N1A C1A C2A 112.0(3)
N1A C1A H1AA 109.2
C2A C1A H1AA 109.2
N1A C1A H1AB 109.2
C2A C1A H1AB 109.2
H1AA C1A H1AB 107.9
N2A C2A C1A 111.8(3)
N2A C2A H2AA 109.3
C1A C2A H2AA 109.3
N2A C2A H2AB 109.3
C1A C2A H2AB 109.3
H2AA C2A H2AB 107.9
N2A C3A C4A 112.5(3)
N2A C3A H3AA 109.1
C4A C3A H3AA 109.1
N2A C3A H3AB 109.1
C4A C3A H3AB 109.1
H3AA C3A H3AB 107.8
N4A C4A C3A 112.2(3)
N4A C4A H4AA 109.2
C3A C4A H4AA 109.2
N4A C4A H4AB 109.2
C3A C4A H4AB 109.2
H4AA C4A H4AB 107.9
N4A C5A C6A 112.5(3)
N4A C5A H5AA 109.1
C6A C5A H5AA 109.1
N4A C5A H5AB 109.1
C6A C5A H5AB 109.1
H5AA C5A H5AB 107.8
N3A C6A C5A 111.3(3)
N3A C6A H6AA 109.4
C5A C6A H6AA 109.4
N3A C6A H6AB 109.4
C5A C6A H6AB 109.4
H6AA C6A H6AB 108.0
N3A C7A C8A 112.0(3)
N3A C7A H7AA 109.2
C8A C7A H7AA 109.2
N3A C7A H7AB 109.2
C8A C7A H7AB 109.2
H7AA C7A H7AB 107.9
N1A C8A C7A 111.9(3)
N1A C8A H8AA 109.2
C7A C8A H8AA 109.2
N1A C8A H8AB 109.2
C7A C8A H8AB 109.2
H8AA C8A H8AB 107.9
O1A C9A C10A 106.7(3)
O1A C9A H9AA 110.4
C10A C9A H9AA 110.4
O1A C9A H9AB 110.4
C10A C9A H9AB 110.4
H9AA C9A H9AB 108.6
N1A C10A C9A 111.7(3)
N1A C10A H10A 109.3
C9A C10A H10A 109.3
N1A C10A H10B 109.3
C9A C10A H10B 109.3
H10A C10A H10B 107.9
O2A C11A C12A 106.9(3)
O2A C11A H11A 110.4
C12A C11A H11A 110.4
O2A C11A H11B 110.4
C12A C11A H11B 110.4
H11A C11A H11B 108.6
N2A C12A C11A 112.2(3)
N2A C12A H12A 109.2
C11A C12A H12A 109.2
N2A C12A H12B 109.2
C11A C12A H12B 109.2
H12A C12A H12B 107.9
O3A C13A C14A 106.6(3)
O3A C13A H13A 110.4
C14A C13A H13A 110.4
O3A C13A H13B 110.4
C14A C13A H13B 110.4
H13A C13A H13B 108.6
N4A C14A C13A 111.6(3)
N4A C14A H14A 109.3
C13A C14A H14A 109.3
N4A C14A H14B 109.3
C13A C14A H14B 109.3
H14A C14A H14B 108.0
O4A C15A C16A 107.1(3)
O4A C15A H15A 110.3
C16A C15A H15A 110.3
O4A C15A H15B 110.3
C16A C15A H15B 110.3
H15A C15A H15B 108.5
N3A C16A C15A 111.9(3)
N3A C16A H16A 109.2
C15A C16A H16A 109.2
N3A C16A H16B 109.2
C15A C16A H16B 109.2
H16A C16A H16B 107.9
O3B Nd1B O1B 135.73(8)
O3B Nd1B O2B 79.64(8)
O1B Nd1B O2B 83.65(9)
O3B Nd1B O4B 84.23(8)
O1B Nd1B O4B 80.63(8)
O2B Nd1B O4B 136.86(8)
O3B Nd1B O5B 68.10(8)
O1B Nd1B O5B 67.67(8)
O2B Nd1B O5B 69.44(8)
O4B Nd1B O5B 67.42(8)
O3B Nd1B N4B 63.34(8)
O1B Nd1B N4B 156.82(9)
O2B Nd1B N4B 116.61(8)
O4B Nd1B N4B 90.27(9)
O5B Nd1B N4B 128.12(8)
O3B Nd1B N2B 89.20(8)
O1B Nd1B N2B 118.54(8)
O2B Nd1B N2B 62.80(8)
O4B Nd1B N2B 156.78(8)
O5B Nd1B N2B 130.03(8)
N4B Nd1B N2B 66.97(9)
O3B Nd1B N3B 119.37(8)
O1B Nd1B N3B 89.20(9)
O2B Nd1B N3B 157.31(8)
O4B Nd1B N3B 62.15(8)
O5B Nd1B N3B 127.17(8)
N4B Nd1B N3B 67.76(8)
N2B Nd1B N3B 102.80(8)
O3B Nd1B N1B 156.02(8)
O1B Nd1B N1B 63.37(8)
O2B Nd1B N1B 90.46(9)
O4B Nd1B N1B 116.92(8)
O5B Nd1B N1B 128.66(8)
N4B Nd1B N1B 103.20(8)
N2B Nd1B N1B 66.90(8)
N3B Nd1B N1B 67.16(8)
C9B O1B Nd1B 127.0(2)
C9B O1B H1B 116.5
Nd1B O1B H1B 116.5
C11B O2B Nd1B 127.54(19)
C11B O2B H2B 116.2
Nd1B O2B H2B 116.2
C13B O3B Nd1B 127.44(19)
C13B O3B H3B 116.3
Nd1B O3B H3B 116.3
C15B O4B Nd1B 128.6(2)
C15B O4B H4B 115.7
Nd1B O4B H4B 115.7
Nd1B O5B H5OC 120
Nd1B O5B H5OD 120
H5OC O5B H5OD 112
C8B N1B C10B 110.3(3)
C8B N1B C1B 108.9(3)
C10B N1B C1B 109.0(3)
C8B N1B Nd1B 111.11(19)
C10B N1B Nd1B 104.91(19)
C1B N1B Nd1B 112.5(2)
C3B N2B C12B 108.6(3)
C3B N2B C2B 109.3(3)
C12B N2B C2B 109.5(3)
C3B N2B Nd1B 111.9(2)
C12B N2B Nd1B 106.54(19)
C2B N2B Nd1B 110.92(19)
C16B N3B C7B 109.6(3)
C16B N3B C6B 108.5(3)
C7B N3B C6B 109.5(3)
C16B N3B Nd1B 107.83(19)
C7B N3B Nd1B 111.5(2)
C6B N3B Nd1B 109.72(19)
C4B N4B C5B 108.5(3)
C4B N4B C14B 109.9(3)
C5B N4B C14B 109.4(3)
C4B N4B Nd1B 111.8(2)
C5B N4B Nd1B 111.89(19)
C14B N4B Nd1B 105.36(19)
N1B C1B C2B 112.4(3)
N1B C1B H1BA 109.1
C2B C1B H1BA 109.1
N1B C1B H1BB 109.1
C2B C1B H1BB 109.1
H1BA C1B H1BB 107.9
N2B C2B C1B 111.8(3)
N2B C2B H2BA 109.2
C1B C2B H2BA 109.2
N2B C2B H2BB 109.2
C1B C2B H2BB 109.2
H2BA C2B H2BB 107.9
N2B C3B C4B 112.1(3)
N2B C3B H3BA 109.2
C4B C3B H3BA 109.2
N2B C3B H3BB 109.2
C4B C3B H3BB 109.2
H3BA C3B H3BB 107.9
N4B C4B C3B 111.6(3)
N4B C4B H4BA 109.3
C3B C4B H4BA 109.3
N4B C4B H4BB 109.3
C3B C4B H4BB 109.3
H4BA C4B H4BB 108.0
N4B C5B C6B 113.0(3)
N4B C5B H5BA 109.0
C6B C5B H5BA 109.0
N4B C5B H5BB 109.0
C6B C5B H5BB 109.0
H5BA C5B H5BB 107.8
N3B C6B C5B 112.2(3)
N3B C6B H6BA 109.2
C5B C6B H6BA 109.2
N3B C6B H6BB 109.2
C5B C6B H6BB 109.2
H6BA C6B H6BB 107.9
N3B C7B C8B 112.3(3)
N3B C7B H7BA 109.2
C8B C7B H7BA 109.2
N3B C7B H7BB 109.2
C8B C7B H7BB 109.2
H7BA C7B H7BB 107.9
N1B C8B C7B 111.9(3)
N1B C8B H8BA 109.2
C7B C8B H8BA 109.2
N1B C8B H8BB 109.2
C7B C8B H8BB 109.2
H8BA C8B H8BB 107.9
O1B C9B C10B 106.7(3)
O1B C9B H9BA 110.4
C10B C9B H9BA 110.4
O1B C9B H9BB 110.4
C10B C9B H9BB 110.4
H9BA C9B H9BB 108.6
N1B C10B C9B 112.3(3)
N1B C10B H10C 109.1
C9B C10B H10C 109.1
N1B C10B H10D 109.1
C9B C10B H10D 109.1
H10C C10B H10D 107.9
O2B C11B C12B 107.6(3)
O2B C11B H11C 110.2
C12B C11B H11C 110.2
O2B C11B H11D 110.2
C12B C11B H11D 110.2
H11C C11B H11D 108.5
N2B C12B C11B 111.8(3)
N2B C12B H12C 109.3
C11B C12B H12C 109.3
N2B C12B H12D 109.3
C11B C12B H12D 109.3
H12C C12B H12D 107.9
O3B C13B C14B 106.2(3)
O3B C13B H13C 110.5
C14B C13B H13C 110.5
O3B C13B H13D 110.5
C14B C13B H13D 110.5
H13C C13B H13D 108.7
N4B C14B C13B 112.4(3)
N4B C14B H14C 109.1
C13B C14B H14C 109.1
N4B C14B H14D 109.1
C13B C14B H14D 109.1
H14C C14B H14D 107.9
O4B C15B C16B 106.7(3)
O4B C15B H15C 110.4
C16B C15B H15C 110.4
O4B C15B H15D 110.4
C16B C15B H15D 110.4
H15C C15B H15D 108.6
N3B C16B C15B 111.8(3)
N3B C16B H16C 109.2
C15B C16B H16C 109.2
N3B C16B H16D 109.2
C15B C16B H16D 109.2
H16C C16B H16D 107.9
O4S Cl1 O2S 110.64(18)
O4S Cl1 O1S 109.61(18)
O2S Cl1 O1S 109.51(18)
O4S Cl1 O3S 109.32(17)
O2S Cl1 O3S 109.09(16)
O1S Cl1 O3S 108.63(18)
O6S Cl2 O8S 112.1(3)
O6S Cl2 O7S 114.1(3)
O8S Cl2 O7S 111.4(2)
O6S Cl2 O5S 106.6(4)
O8S Cl2 O5S 106.2(3)
O7S Cl2 O5S 105.8(3)
O9S Cl3 O10S 104.6(4)
O9S Cl3 O12S 110.7(3)
O10S Cl3 O12S 110.1(3)
O9S Cl3 O11S 107.7(3)
O10S Cl3 O11S 111.3(3)
O12S Cl3 O11S 112.0(2)
O15S Cl4 O14S 110.2(2)
O15S Cl4 O13S 110.8(2)
O14S Cl4 O13S 108.3(2)
O15S Cl4 O16S 109.64(18)
O14S Cl4 O16S 109.75(18)
O13S Cl4 O16S 108.07(18)
O18S Cl5 O17S 110.9(3)
O18S Cl5 O19S 108.73(19)
O17S Cl5 O19S 111.2(2)
O18S Cl5 O20S 108.4(2)
O17S Cl5 O20S 108.5(2)
O19S Cl5 O20S 109.06(18)
O22S Cl6 O21S 110.11(17)
O22S Cl6 O24S 110.01(16)
O21S Cl6 O24S 109.1(2)
O22S Cl6 O23S 110.10(18)
O21S Cl6 O23S 109.93(19)
O24S Cl6 O23S 107.55(18)
H1WA O1W H1WB 105
H2WA O2W H2WB 105
H3WA O3W H3WB 121

loop_
_geom_bond_atom_site_label_1
_geom_bond_atom_site_label_2
_geom_bond_site_symmetry_2
_geom_bond_distance
_geom_bond_publ_flag
Nd1A O1A . 2.448(2) y
Nd1A O4A . 2.455(2) y
Nd1A O3A . 2.475(2) y
Nd1A O2A . 2.477(2) y
Nd1A O5A . 2.520(3) y
Nd1A N2A . 2.684(3) y
Nd1A N4A . 2.687(3) y
Nd1A N1A . 2.696(3) y
Nd1A N3A . 2.700(3) y
O1A C9A . 1.438(4) ?
O1A H1A . 0.9500 ?
O2A C11A . 1.437(4) ?
O2A H2A . 0.9500 ?
O3A C13A . 1.434(4) ?
O3A H3A . 0.9500 ?
O4A C15A . 1.442(4) ?
O4A H4A . 0.9500 ?
O5A H5OA . 0.840 ?
O5A H5OB . 0.840 ?
N1A C1A . 1.481(4) ?
N1A C10A . 1.491(4) ?
N1A C8A . 1.492(4) ?
N2A C2A . 1.484(5) ?
N2A C3A . 1.492(4) ?
N2A C12A . 1.497(4) ?
N3A C6A . 1.483(4) ?
N3A C7A . 1.484(4) ?
N3A C16A . 1.495(4) ?
N4A C4A . 1.487(4) ?
N4A C5A . 1.487(4) ?
N4A C14A . 1.489(5) ?
C1A C2A . 1.525(5) ?
C1A H1AA . 0.9900 ?
C1A H1AB . 0.9900 ?
C2A H2AA . 0.9900 ?
C2A H2AB . 0.9900 ?
C3A C4A . 1.510(5) ?
C3A H3AA . 0.9900 ?
C3A H3AB . 0.9900 ?
C4A H4AA . 0.9900 ?
C4A H4AB . 0.9900 ?
C5A C6A . 1.513(5) ?
C5A H5AA . 0.9900 ?
C5A H5AB . 0.9900 ?
C6A H6AA . 0.9900 ?
C6A H6AB . 0.9900 ?
C7A C8A . 1.513(5) ?
C7A H7AA . 0.9900 ?
C7A H7AB . 0.9900 ?
C8A H8AA . 0.9900 ?
C8A H8AB . 0.9900 ?
C9A C10A . 1.505(5) ?
C9A H9AA . 0.9900 ?
C9A H9AB . 0.9900 ?
C10A H10A . 0.9900 ?
C10A H10B . 0.9900 ?
C11A C12A . 1.502(5) ?
C11A H11A . 0.9900 ?
C11A H11B . 0.9900 ?
C12A H12A . 0.9900 ?
C12A H12B . 0.9900 ?
C13A C14A . 1.526(5) ?
C13A H13A . 0.9900 ?
C13A H13B . 0.9900 ?
C14A H14A . 0.9900 ?
C14A H14B . 0.9900 ?
C15A C16A . 1.504(5) ?
C15A H15A . 0.9900 ?
C15A H15B . 0.9900 ?
C16A H16A . 0.9900 ?
C16A H16B . 0.9900 ?
Nd1B O3B . 2.441(2) y
Nd1B O1B . 2.445(2) y
Nd1B O2B . 2.446(2) y
Nd1B O4B . 2.467(2) y
Nd1B O5B . 2.566(2) y
Nd1B N4B . 2.679(3) y
Nd1B N2B . 2.688(3) y
Nd1B N3B . 2.692(3) y
Nd1B N1B . 2.692(3) y
O1B C9B . 1.443(4) ?
O1B H1B . 0.9500 ?
O2B C11B . 1.435(4) ?
O2B H2B . 0.9500 ?
O3B C13B . 1.443(4) ?
O3B H3B . 0.9500 ?
O4B C15B . 1.438(4) ?
O4B H4B . 0.9500 ?
O5B H5OC . 0.840 ?
O5B H5OD . 0.840 ?
N1B C8B . 1.486(4) ?
N1B C10B . 1.491(4) ?
N1B C1B . 1.493(4) ?
N2B C3B . 1.486(4) ?
N2B C12B . 1.491(4) ?
N2B C2B . 1.491(4) ?
N3B C16B . 1.488(4) ?
N3B C7B . 1.490(4) ?
N3B C6B . 1.497(4) ?
N4B C4B . 1.486(4) ?
N4B C5B . 1.491(4) ?
N4B C14B . 1.492(4) ?
C1B C2B . 1.511(5) ?
C1B H1BA . 0.9900 ?
C1B H1BB . 0.9900 ?
C2B H2BA . 0.9900 ?
C2B H2BB . 0.9900 ?
C3B C4B . 1.520(5) ?
C3B H3BA . 0.9900 ?
C3B H3BB . 0.9900 ?
C4B H4BA . 0.9900 ?
C4B H4BB . 0.9900 ?
C5B C6B . 1.515(5) ?
C5B H5BA . 0.9900 ?
C5B H5BB . 0.9900 ?
C6B H6BA . 0.9900 ?
C6B H6BB . 0.9900 ?
C7B C8B . 1.518(5) ?
C7B H7BA . 0.9900 ?
C7B H7BB . 0.9900 ?
C8B H8BA . 0.9900 ?
C8B H8BB . 0.9900 ?
C9B C10B . 1.500(5) ?
C9B H9BA . 0.9900 ?
C9B H9BB . 0.9900 ?
C10B H10C . 0.9900 ?
C10B H10D . 0.9900 ?
C11B C12B . 1.507(5) ?
C11B H11C . 0.9900 ?
C11B H11D . 0.9900 ?
C12B H12C . 0.9900 ?
C12B H12D . 0.9900 ?
C13B C14B . 1.505(5) ?
C13B H13C . 0.9900 ?
C13B H13D . 0.9900 ?
C14B H14C . 0.9900 ?
C14B H14D . 0.9900 ?
C15B C16B . 1.515(5) ?
C15B H15C . 0.9900 ?
C15B H15D . 0.9900 ?
C16B H16C . 0.9900 ?
C16B H16D . 0.9900 ?
Cl1 O4S . 1.432(3) ?
Cl1 O2S . 1.434(3) ?
Cl1 O1S . 1.444(3) ?
Cl1 O3S . 1.452(3) ?
Cl2 O6S . 1.389(4) ?
Cl2 O8S . 1.403(3) ?
Cl2 O7S . 1.415(3) ?
Cl2 O5S . 1.439(5) ?
Cl3 O9S . 1.391(5) ?
Cl3 O10S . 1.394(4) ?
Cl3 O12S . 1.410(3) ?
Cl3 O11S . 1.413(3) ?
Cl4 O15S . 1.403(3) ?
Cl4 O14S . 1.431(3) ?
Cl4 O13S . 1.443(3) ?
Cl4 O16S . 1.445(3) ?
Cl5 O18S . 1.420(3) ?
Cl5 O17S . 1.420(3) ?
Cl5 O19S . 1.432(3) ?
Cl5 O20S . 1.457(3) ?
Cl6 O22S . 1.432(3) ?
Cl6 O21S . 1.434(3) ?
Cl6 O24S . 1.441(3) ?
Cl6 O23S . 1.447(3) ?
O1W H1WA . 0.840 ?
O1W H1WB . 0.840 ?
O2W H2WA . 0.840 ?
O2W H2WB . 0.840 ?
O3W H3WA . 0.840 ?
O3W H3WB . 0.840 ?

loop_
_geom_hbond_atom_site_label_D
_geom_hbond_atom_site_label_H
_geom_hbond_atom_site_label_A
_geom_hbond_site_symmetry_A
_geom_hbond_distance_DH
_geom_hbond_distance_HA
_geom_hbond_distance_DA
_geom_hbond_angle_DHA
O1A H1A O1W . 0.95 1.77 2.707(3) 170
O1B H1B O3W . 0.95 2.42 3.100(3) 128
O1B H1B O10S 4_566 0.95 2.05 2.827(5) 138
O2A H2A O24S 1_655 0.95 1.99 2.848(4) 150
O2B H2B O2W . 0.95 1.70 2.648(4) 172
O3A H3A O13S 4_565 0.95 2.18 3.096(5) 163
O3A H3A O14S 4_565 0.95 2.19 2.916(4) 132
O4A H4A O1S . 0.95 1.92 2.792(4) 151
O5A H5OA O1W . 0.84 1.91 2.718(4) 162
O5A H5OB O13S 4_565 0.84 2.14 2.923(4) 156
O5B H5OD O2W . 0.84 2.19 2.957(5) 151
O5B H5OD O3W . 0.84 2.12 2.741(7) 130
O3B H3B O11S . 0.95 1.88 2.750(4) 150
O4B H4B O3S . 0.95 1.83 2.746(3) 163
O5B H5OC O4S . 0.84 2.15 2.980(4) 172
O1W H1WA O20S . 0.84 1.98 2.811(4) 172
O1W H1WB O16S . 0.84 2.06 2.825(4) 152
O2W H2WA O6S . 0.84 2.00 2.838(6) 175
O2W H2WB O23S . 0.84 2.15 2.936(5) 155
O3W H3WB O8S . 0.84 2.07 2.912(5) 180
O3W H3WB O5S . 0.84 2.46 2.971(8) 120
O3W H3WA O9S 4_566 0.84 2.00 2.844(7) 180
